data_4088785
loop_
_publ_author_name
'Deo, Claire'
'Bogliotti, Nicolas'
'Retailleau, Pascal'
'Xie, Juan'

_publ_section_title
;
 Triphenylphosphine Photorelease and Induction of Catalytic Activity from
 Ruthenium-Arene Complexes Bearing a Photoswitchable o-Tosylamide
 Azobenzene Ligand
;
_journal_issue 16
_journal_name_full Organometallics
_journal_page_first 2694
_journal_paper_doi 10.1021/acs.organomet.6b00431
_journal_volume 35
_journal_year 2016
_chemical_formula_moiety ' C49 H49 N3 O2 P Ru S, F6 P, C H2 Cl2'
_chemical_formula_sum 'C50 H51 Cl2 F6 N3 O2 P2 Ru S'
_chemical_formula_weight 1105.91
_space_group_crystal_system triclinic
_space_group_IT_number 2
_space_group_name_Hall '-P 1'
_space_group_name_H-M_alt 'P -1'
_atom_sites_solution_hydrogens geom
_atom_sites_solution_primary direct
_atom_sites_solution_secondary difmap
_audit_creation_method SHELXL-2014/7
_cell_angle_alpha 96.783(3)
_cell_angle_beta 101.973(3)
_cell_angle_gamma 106.259(3)
_cell_formula_units_Z 2
_cell_length_a 10.4176(7)
_cell_length_b 12.9740(9)
_cell_length_c 19.5787(14)
_cell_measurement_reflns_used 586
_cell_measurement_temperature 293(2)
_cell_measurement_theta_max 25.4
_cell_measurement_theta_min 3.1
_cell_volume 2441.0(3)
_computing_cell_refinement
;
CrystalClear-SM Expert 2.1 b45 (Rigaku, 2015)
;
_computing_data_collection
;
CrystalClear-SM Expert 2.1 b45 (Rigaku, 2015)
;
_computing_data_reduction
;
CrystalClear-SM Expert 2.1 b45 (Rigaku, 2015)
;
_computing_structure_refinement 'SHELXL-2014/7 (Sheldrick, 2015)'
_computing_structure_solution 'SHELXLT (Sheldrick, 2015)'
_diffrn_ambient_temperature 293(2)
_diffrn_detector PILT
_diffrn_detector_area_resol_mean 5.8140
_diffrn_measured_fraction_theta_full 0.988
_diffrn_measured_fraction_theta_max 0.987
_diffrn_measurement_device
;
AFC12 (Right): Kappa 3 circle
;
_diffrn_measurement_device_type
;
Rigaku Pilatus 200K
;
_diffrn_measurement_method 'profile data from \w-scans'
_diffrn_measurement_specimen_support Fiber
_diffrn_radiation_monochromator Confocal
_diffrn_radiation_type MoK\a
_diffrn_radiation_wavelength 0.71075
_diffrn_reflns_av_R_equivalents 0.0626
_diffrn_reflns_av_unetI/netI 0.0446
_diffrn_reflns_Laue_measured_fraction_full 0.988
_diffrn_reflns_Laue_measured_fraction_max 0.987
_diffrn_reflns_limit_h_max 12
_diffrn_reflns_limit_h_min -12
_diffrn_reflns_limit_k_max 15
_diffrn_reflns_limit_k_min -15
_diffrn_reflns_limit_l_max 23
_diffrn_reflns_limit_l_min -23
_diffrn_reflns_number 36250
_diffrn_reflns_point_group_measured_fraction_full 0.988
_diffrn_reflns_point_group_measured_fraction_max 0.987
_diffrn_reflns_theta_full 25.242
_diffrn_reflns_theta_max 25.351
_diffrn_reflns_theta_min 3.231
_diffrn_source 'Rigaku microsource mm003'
_exptl_absorpt_coefficient_mu 0.605
_exptl_absorpt_correction_T_max 0.96
_exptl_absorpt_correction_T_min 0.59
_exptl_absorpt_correction_type multi-scan
_exptl_absorpt_process_details 'REQAB (Rigaku, 1998)'
_exptl_crystal_colour 'dark brown'
_exptl_crystal_density_diffrn 1.505
_exptl_crystal_description cobbledstone
_exptl_crystal_F_000 1132
_exptl_crystal_size_max 0.200
_exptl_crystal_size_mid 0.150
_exptl_crystal_size_min 0.075
_refine_diff_density_max 1.902
_refine_diff_density_min -0.859
_refine_diff_density_rms 0.118
_refine_ls_extinction_method none
_refine_ls_goodness_of_fit_ref 1.117
_refine_ls_hydrogen_treatment constr
_refine_ls_matrix_type full
_refine_ls_number_parameters 611
_refine_ls_number_reflns 8840
_refine_ls_number_restraints 153
_refine_ls_restrained_S_all 1.137
_refine_ls_R_factor_all 0.0871
_refine_ls_R_factor_gt 0.0719
_refine_ls_shift/su_max 0.002
_refine_ls_shift/su_mean 0.000
_refine_ls_structure_factor_coef Fsqd
_refine_ls_weighting_details 'w=1/[\s^2^(Fo^2^)+(0.0886P)^2^+8.6438P] where P=(Fo^2^+2Fc^2^)/3'
_refine_ls_weighting_scheme calc
_refine_ls_wR_factor_gt 0.1878
_refine_ls_wR_factor_ref 0.2008
_reflns_Friedel_coverage 0.000
_reflns_number_gt 7414
_reflns_number_total 8881
_reflns_threshold_expression 'I > 2\s(I)'
_cod_data_source_file om6b00431_si_001.cif
_cod_data_source_block Z3
_cod_database_code 4088785
_shelx_shelxl_version_number 2014/7
_shelx_space_group_comment
;
The symmetry employed for this shelxl refinement is uniquely defined
by the following loop, which should always be used as a source of
symmetry information in preference to the above space-group names.
They are only intended as comments.
;

loop_
_space_group_symop_operation_xyz
'x, y, z'
'-x, -y, -z'

loop_
_atom_site_label
_atom_site_type_symbol
_atom_site_fract_x
_atom_site_fract_y
_atom_site_fract_z
_atom_site_U_iso_or_equiv
_atom_site_adp_type
_atom_site_occupancy
_atom_site_site_symmetry_order
_atom_site_calc_flag
_atom_site_refinement_flags_posn
_atom_site_refinement_flags_adp
Ru01 Ru 0.19220(4) 0.20887(4) 0.81658(2) 0.03579(17) Uani 1 1 d . .
F1 F 1.0992(5) 0.6763(4) 0.9105(3) 0.0806(13) Uani 1 1 d . U
P1 P 0.12069(15) 0.11671(13) 0.69521(8) 0.0416(4) Uani 1 1 d . .
N1 N 0.3792(5) 0.3179(4) 0.8047(3) 0.0418(10) Uani 1 1 d . U
S1 S 0.39620(16) 0.43591(12) 0.78004(8) 0.0465(4) Uani 1 1 d . U
O1 O 0.4846(5) 0.5238(4) 0.8354(3) 0.0637(13) Uani 1 1 d . U
C1 C 0.4658(6) 0.1884(5) 0.8586(3) 0.0403(12) Uani 1 1 d . U
O2 O 0.2580(5) 0.4359(4) 0.7508(2) 0.0529(10) Uani 1 1 d . U
F2 F 1.0014(8) 0.7764(6) 0.8460(4) 0.1137(19) Uani 1 1 d . U
Cl2 Cl 0.7078(7) 0.3571(5) 0.3652(4) 0.206(2) Uani 1 1 d . U
P2 P 0.95679(18) 0.70062(15) 0.89993(11) 0.0559(4) Uani 1 1 d . U
N2 N 0.3260(5) 0.1204(4) 0.8311(2) 0.0386(10) Uani 1 1 d . U
C2 C 0.4926(6) 0.2953(5) 0.8439(3) 0.0410(12) Uani 1 1 d . U
N3 N 0.2817(5) 0.0178(4) 0.8223(3) 0.0448(11) Uani 1 1 d . U
F3 F 0.8181(6) 0.7292(5) 0.8888(4) 0.115(2) Uani 1 1 d . U
C3 C 0.6282(6) 0.3674(6) 0.8705(3) 0.0505(14) Uani 1 1 d . U
H3 H 0.6517 0.4366 0.8590 0.061 Uiso 1 1 calc R U
C4 C 0.7264(7) 0.3343(6) 0.9139(4) 0.0561(15) Uani 1 1 d . U
H4 H 0.8155 0.3828 0.9315 0.067 Uiso 1 1 calc R U
F4 F 0.9176(10) 0.6289(7) 0.9548(5) 0.152(3) Uani 1 1 d . U
C5 C 0.6965(7) 0.2326(6) 0.9316(4) 0.0581(16) Uani 1 1 d . U
H5 H 0.7638 0.2136 0.9621 0.070 Uiso 1 1 calc R U
F5 F 0.8916(7) 0.5991(6) 0.8381(4) 0.132(2) Uani 1 1 d . U
C6 C 0.5668(7) 0.1591(6) 0.9042(3) 0.0518(14) Uani 1 1 d . U
H6 H 0.5459 0.0900 0.9159 0.062 Uiso 1 1 calc R U
F6 F 1.0228(7) 0.8026(5) 0.9614(3) 0.110(2) Uani 1 1 d . U
C7 C 0.3690(6) -0.0494(5) 0.8290(4) 0.0466(14) Uani 1 1 d . .
C8 C 0.4640(7) -0.0474(6) 0.7885(4) 0.0546(16) Uani 1 1 d . .
H8 H 0.4783 0.0032 0.7587 0.066 Uiso 1 1 calc R U
C9 C 0.5372(8) -0.1217(6) 0.7929(5) 0.067(2) Uani 1 1 d . .
H9 H 0.5992 -0.1225 0.7650 0.080 Uiso 1 1 calc R U
Cl1 Cl 0.9536(8) 0.3507(7) 0.3359(4) 0.233(3) Uani 1 1 d . U
C10 C 0.5185(9) -0.1945(7) 0.8388(5) 0.074(2) Uani 1 1 d . .
H10 H 0.5711 -0.2417 0.8434 0.088 Uiso 1 1 calc R U
C11 C 0.4773(7) 0.4367(5) 0.7089(4) 0.0519(15) Uani 1 1 d . .
C12 C 0.3950(8) 0.3936(6) 0.6412(4) 0.0593(17) Uani 1 1 d . .
H12 H 0.2995 0.3657 0.6325 0.071 Uiso 1 1 calc R U
C13 C 0.4618(11) 0.3935(9) 0.5853(5) 0.083(3) Uani 1 1 d . .
H13 H 0.4077 0.3654 0.5390 0.099 Uiso 1 1 calc R U
C14 C 0.5988(10) 0.4319(9) 0.5957(5) 0.086(3) Uani 1 1 d . .
C16 C 0.1677(7) 0.3539(5) 0.8930(3) 0.0495(15) Uani 1 1 d . .
C19 C 0.3642(9) 0.3367(7) 0.9865(4) 0.073(2) Uani 1 1 d . .
H19A H 0.3477 0.3701 1.0288 0.109 Uiso 1 1 calc R U
H19B H 0.4249 0.3913 0.9686 0.109 Uiso 1 1 calc R U
H19C H 0.4062 0.2815 0.9972 0.109 Uiso 1 1 calc R U
C17 C 0.2314(10) 0.4759(6) 0.9116(4) 0.073(2) Uani 1 1 d . .
H17A H 0.2053 0.5037 0.9525 0.110 Uiso 1 1 calc R U
H17B H 0.1995 0.5077 0.8722 0.110 Uiso 1 1 calc R U
H17C H 0.3302 0.4943 0.9220 0.110 Uiso 1 1 calc R U
C18 C 0.2298(7) 0.2856(6) 0.9314(3) 0.0521(16) Uani 1 1 d . .
C15 C 0.6660(14) 0.4289(15) 0.5343(7) 0.139(6) Uani 1 1 d . .
H15A H 0.7560 0.4825 0.5477 0.208 Uiso 1 1 calc R U
H15B H 0.6101 0.4448 0.4939 0.208 Uiso 1 1 calc R U
H15C H 0.6744 0.3576 0.5223 0.208 Uiso 1 1 calc R U
C39 C 0.0987(8) 0.1748(6) 0.5589(4) 0.0589(17) Uani 1 1 d . .
H39 H 0.1347 0.1195 0.5460 0.071 Uiso 1 1 calc R U
C38 C 0.0638(9) 0.2386(8) 0.5102(4) 0.076(2) Uani 1 1 d . .
H38 H 0.0771 0.2255 0.4649 0.091 Uiso 1 1 calc R U
C37 C 0.0106(10) 0.3194(8) 0.5274(5) 0.081(2) Uani 1 1 d . .
H37 H -0.0102 0.3623 0.4945 0.097 Uiso 1 1 calc R U
C36 C -0.0122(10) 0.3376(7) 0.5937(5) 0.080(2) Uani 1 1 d . .
H36 H -0.0512 0.3915 0.6052 0.096 Uiso 1 1 calc R U
C35 C 0.0225(7) 0.2761(6) 0.6434(4) 0.0576(17) Uani 1 1 d . .
H35 H 0.0075 0.2896 0.6884 0.069 Uiso 1 1 calc R U
C34 C 0.0797(6) 0.1940(5) 0.6267(3) 0.0484(14) Uani 1 1 d . .
C33 C -0.1447(7) -0.0184(6) 0.6141(4) 0.0613(18) Uani 1 1 d . .
H33 H -0.1423 0.0355 0.5865 0.074 Uiso 1 1 calc R U
C32 C -0.2590(8) -0.1110(7) 0.5979(5) 0.072(2) Uani 1 1 d . .
H32 H -0.3333 -0.1187 0.5598 0.086 Uiso 1 1 calc R U
C31 C -0.2634(8) -0.1905(7) 0.6373(5) 0.076(2) Uani 1 1 d . .
H31 H -0.3411 -0.2520 0.6265 0.091 Uiso 1 1 calc R U
C30 C -0.1519(9) -0.1804(7) 0.6938(5) 0.072(2) Uani 1 1 d . .
H30 H -0.1538 -0.2361 0.7199 0.086 Uiso 1 1 calc R U
C29 C -0.0397(7) -0.0883(6) 0.7108(4) 0.0583(17) Uani 1 1 d . .
H29 H 0.0334 -0.0809 0.7495 0.070 Uiso 1 1 calc R U
C28 C -0.0331(6) -0.0055(5) 0.6714(4) 0.0513(15) Uani 1 1 d . .
C27 C -0.0245(9) 0.3828(7) 0.8047(5) 0.072(2) Uani 1 1 d . .
H27A H -0.0350 0.4350 0.8404 0.108 Uiso 1 1 calc R U
H27B H -0.1137 0.3412 0.7743 0.108 Uiso 1 1 calc R U
H27C H 0.0326 0.4204 0.7769 0.108 Uiso 1 1 calc R U
C26 C 0.0420(7) 0.3071(5) 0.8397(3) 0.0491(15) Uani 1 1 d . .
C25 C -0.1657(7) 0.1438(7) 0.7748(4) 0.067(2) Uani 1 1 d . .
H25A H -0.2374 0.1487 0.7977 0.101 Uiso 1 1 calc R U
H25B H -0.1787 0.0684 0.7570 0.101 Uiso 1 1 calc R U
H25C H -0.1694 0.1828 0.7361 0.101 Uiso 1 1 calc R U
C24 C -0.0263(6) 0.1934(5) 0.8279(3) 0.0490(14) Uani 1 1 d . .
C23 C -0.0594(9) 0.0127(6) 0.8713(5) 0.072(2) Uani 1 1 d . .
H23A H -0.0934 0.0118 0.9133 0.108 Uiso 1 1 calc R U
H23B H -0.0041 -0.0353 0.8706 0.108 Uiso 1 1 calc R U
H23C H -0.1358 -0.0112 0.8299 0.108 Uiso 1 1 calc R U
C22 C 0.0273(7) 0.1271(5) 0.8716(3) 0.0487(14) Uani 1 1 d . .
C21 C 0.2125(9) 0.1032(7) 0.9682(4) 0.069(2) Uani 1 1 d . .
H21A H 0.1985 0.1181 1.0149 0.104 Uiso 1 1 calc R U
H21B H 0.3095 0.1192 0.9715 0.104 Uiso 1 1 calc R U
H21C H 0.1658 0.0275 0.9476 0.104 Uiso 1 1 calc R U
C20 C 0.1548(7) 0.1739(5) 0.9219(3) 0.0464(14) Uani 1 1 d . .
C11A C 0.4238(9) -0.1974(7) 0.8769(5) 0.076(2) Uani 1 1 d . .
H11A H 0.4112 -0.2476 0.9071 0.091 Uiso 1 1 calc R U
C46 C 0.798(2) 0.3464(14) 0.3055(11) 0.172(6) Uani 1 1 d . U
H46A H 0.7504 0.2779 0.2723 0.207 Uiso 1 1 calc R U
H46B H 0.7983 0.4049 0.2789 0.207 Uiso 1 1 calc R U
C45 C 0.3780(7) 0.1380(6) 0.6701(3) 0.0510(15) Uani 1 1 d . .
H45 H 0.4020 0.2078 0.6968 0.061 Uiso 1 1 calc R U
C44 C 0.4722(8) 0.1086(8) 0.6379(4) 0.072(2) Uani 1 1 d . .
H44 H 0.5585 0.1590 0.6427 0.086 Uiso 1 1 calc R U
C43 C 0.4391(10) 0.0060(9) 0.5989(5) 0.085(3) Uani 1 1 d . .
H43 H 0.5015 -0.0132 0.5763 0.102 Uiso 1 1 calc R U
C42 C 0.3148(11) -0.0672(8) 0.5937(5) 0.090(3) Uani 1 1 d . .
H42 H 0.2939 -0.1376 0.5684 0.108 Uiso 1 1 calc R U
C41 C 0.2163(8) -0.0402(6) 0.6251(4) 0.0651(19) Uani 1 1 d . .
H41 H 0.1309 -0.0916 0.6207 0.078 Uiso 1 1 calc R U
C40 C 0.2495(7) 0.0652(5) 0.6630(3) 0.0462(14) Uani 1 1 d . .
C12A C 0.3450(8) -0.1268(6) 0.8721(4) 0.0629(18) Uani 1 1 d . .
H12A H 0.2775 -0.1313 0.8971 0.076 Uiso 1 1 calc R U
C16B C 0.6766(10) 0.4783(11) 0.6642(6) 0.101(4) Uani 1 1 d . .
H16B H 0.7717 0.5089 0.6721 0.122 Uiso 1 1 calc R U
C17B C 0.6193(8) 0.4814(9) 0.7216(5) 0.082(3) Uani 1 1 d . .
H17D H 0.6741 0.5125 0.7673 0.098 Uiso 1 1 calc R U

loop_
_atom_site_aniso_label
_atom_site_aniso_U_11
_atom_site_aniso_U_22
_atom_site_aniso_U_33
_atom_site_aniso_U_23
_atom_site_aniso_U_13
_atom_site_aniso_U_12
Ru01 0.0334(3) 0.0337(3) 0.0403(3) 0.00240(17) 0.00951(18) 0.01213(18)
F1 0.064(3) 0.084(3) 0.096(3) 0.002(2) 0.008(2) 0.040(2)
P1 0.0357(7) 0.0447(8) 0.0425(8) -0.0017(6) 0.0051(6) 0.0170(6)
N1 0.037(2) 0.041(2) 0.044(3) 0.0041(19) 0.0090(19) 0.0086(19)
S1 0.0470(8) 0.0378(7) 0.0535(9) 0.0067(6) 0.0138(7) 0.0115(6)
O1 0.067(3) 0.044(2) 0.070(3) -0.002(2) 0.012(2) 0.009(2)
C1 0.033(2) 0.045(3) 0.041(3) 0.003(2) 0.009(2) 0.014(2)
O2 0.053(2) 0.047(2) 0.066(3) 0.014(2) 0.019(2) 0.023(2)
F2 0.137(5) 0.117(4) 0.122(4) 0.050(3) 0.049(4) 0.072(4)
Cl2 0.244(6) 0.208(5) 0.238(6) 0.079(5) 0.124(5) 0.123(5)
P2 0.0451(9) 0.0467(9) 0.0744(12) 0.0045(8) 0.0113(8) 0.0175(7)
N2 0.036(2) 0.040(2) 0.038(2) 0.0054(18) 0.0068(18) 0.0109(18)
C2 0.038(3) 0.045(3) 0.038(3) 0.001(2) 0.010(2) 0.011(2)
N3 0.036(2) 0.040(2) 0.060(3) 0.009(2) 0.010(2) 0.015(2)
F3 0.063(3) 0.116(4) 0.167(5) 0.003(4) 0.017(3) 0.050(3)
C3 0.039(3) 0.054(3) 0.052(3) 0.003(3) 0.009(2) 0.008(2)
C4 0.038(3) 0.068(4) 0.054(4) -0.001(3) 0.007(3) 0.012(3)
F4 0.176(7) 0.140(5) 0.201(6) 0.091(5) 0.111(5) 0.076(5)
C5 0.044(3) 0.070(4) 0.054(4) 0.001(3) -0.002(3) 0.022(3)
F5 0.091(4) 0.103(4) 0.164(5) -0.048(4) -0.020(4) 0.038(3)
C6 0.047(3) 0.054(3) 0.052(3) 0.006(3) 0.002(2) 0.022(3)
F6 0.108(4) 0.098(4) 0.113(4) -0.026(3) -0.004(3) 0.056(3)
C7 0.037(3) 0.037(3) 0.064(4) 0.009(3) 0.006(3) 0.014(2)
C8 0.048(4) 0.050(4) 0.068(4) 0.010(3) 0.014(3) 0.019(3)
C9 0.051(4) 0.062(4) 0.093(6) 0.002(4) 0.017(4) 0.031(3)
Cl1 0.196(6) 0.265(7) 0.310(8) 0.127(6) 0.112(6) 0.118(5)
C10 0.060(5) 0.058(4) 0.104(6) 0.012(4) 0.002(4) 0.036(4)
C11 0.050(4) 0.049(4) 0.057(4) 0.017(3) 0.015(3) 0.013(3)
C12 0.049(4) 0.066(4) 0.061(4) 0.009(3) 0.013(3) 0.015(3)
C13 0.101(7) 0.111(7) 0.056(5) 0.023(5) 0.027(4) 0.054(6)
C14 0.080(6) 0.138(9) 0.082(6) 0.065(6) 0.044(5) 0.063(6)
C16 0.059(4) 0.042(3) 0.051(4) -0.002(3) 0.027(3) 0.016(3)
C19 0.068(5) 0.078(5) 0.057(4) -0.011(4) 0.005(4) 0.016(4)
C17 0.104(7) 0.042(4) 0.073(5) -0.002(3) 0.036(5) 0.018(4)
C18 0.050(4) 0.055(4) 0.040(3) -0.008(3) 0.014(3) 0.003(3)
C15 0.107(9) 0.261(18) 0.109(9) 0.090(10) 0.068(7) 0.099(11)
C39 0.058(4) 0.068(4) 0.048(4) 0.004(3) 0.006(3) 0.025(4)
C38 0.071(5) 0.099(6) 0.052(4) 0.020(4) 0.005(4) 0.023(5)
C37 0.085(6) 0.086(6) 0.074(6) 0.027(5) 0.003(5) 0.038(5)
C36 0.082(6) 0.072(5) 0.089(6) 0.015(4) 0.003(5) 0.042(5)
C35 0.060(4) 0.065(4) 0.052(4) 0.009(3) 0.007(3) 0.033(4)
C34 0.041(3) 0.053(4) 0.045(3) 0.003(3) 0.002(3) 0.016(3)
C33 0.049(4) 0.060(4) 0.066(4) -0.004(3) -0.002(3) 0.023(3)
C32 0.044(4) 0.067(5) 0.087(6) -0.011(4) -0.010(4) 0.020(4)
C31 0.046(4) 0.069(5) 0.094(6) -0.014(5) 0.010(4) 0.005(4)
C30 0.065(5) 0.058(4) 0.080(5) 0.000(4) 0.020(4) 0.004(4)
C29 0.046(4) 0.056(4) 0.062(4) -0.003(3) 0.005(3) 0.011(3)
C28 0.041(3) 0.050(4) 0.056(4) -0.010(3) 0.009(3) 0.016(3)
C27 0.080(5) 0.074(5) 0.092(6) 0.025(4) 0.041(5) 0.054(4)
C26 0.053(4) 0.050(3) 0.057(4) 0.008(3) 0.026(3) 0.028(3)
C25 0.038(3) 0.084(5) 0.077(5) 0.004(4) 0.015(3) 0.019(3)
C24 0.041(3) 0.054(4) 0.058(4) 0.004(3) 0.020(3) 0.021(3)
C23 0.080(5) 0.052(4) 0.083(5) 0.012(4) 0.035(4) 0.009(4)
C22 0.048(3) 0.042(3) 0.058(4) 0.005(3) 0.025(3) 0.011(3)
C21 0.089(6) 0.072(5) 0.064(5) 0.023(4) 0.029(4) 0.040(4)
C20 0.053(4) 0.052(4) 0.043(3) 0.010(3) 0.022(3) 0.023(3)
C11A 0.073(5) 0.059(5) 0.099(6) 0.030(4) 0.008(5) 0.030(4)
C46 0.202(11) 0.123(11) 0.249(14) 0.077(10) 0.100(10) 0.093(10)
C45 0.048(4) 0.055(4) 0.054(4) 0.007(3) 0.012(3) 0.024(3)
C44 0.056(4) 0.099(6) 0.076(5) 0.019(5) 0.026(4) 0.039(4)
C43 0.084(6) 0.107(7) 0.090(6) 0.010(5) 0.042(5) 0.060(6)
C42 0.095(7) 0.085(6) 0.098(7) -0.020(5) 0.029(5) 0.052(6)
C41 0.058(4) 0.060(4) 0.075(5) -0.010(4) 0.018(4) 0.025(4)
C40 0.048(3) 0.054(4) 0.040(3) 0.001(3) 0.007(3) 0.027(3)
C12A 0.051(4) 0.056(4) 0.086(5) 0.026(4) 0.016(4) 0.021(3)
C16B 0.057(5) 0.170(11) 0.090(7) 0.060(7) 0.027(5) 0.035(6)
C17B 0.050(4) 0.115(7) 0.073(5) 0.042(5) 0.014(4) 0.002(4)

loop_
_atom_type_symbol
_atom_type_description
_atom_type_scat_dispersion_real
_atom_type_scat_dispersion_imag
_atom_type_scat_source
C C 0.0033 0.0016 'International Tables Vol C Tables 4.2.6.8 and 6.1.1.4'
Cl Cl 0.1484 0.1585 'International Tables Vol C Tables 4.2.6.8 and 6.1.1.4'
F F 0.0171 0.0103 'International Tables Vol C Tables 4.2.6.8 and 6.1.1.4'
N N 0.0061 0.0033 'International Tables Vol C Tables 4.2.6.8 and 6.1.1.4'
O O 0.0106 0.0060 'International Tables Vol C Tables 4.2.6.8 and 6.1.1.4'
P P 0.1023 0.0942 'International Tables Vol C Tables 4.2.6.8 and 6.1.1.4'
Ru Ru -1.2594 0.8363 'International Tables Vol C Tables 4.2.6.8 and 6.1.1.4'
S S 0.1246 0.1234 'International Tables Vol C Tables 4.2.6.8 and 6.1.1.4'
H H 0.0000 0.0000 'International Tables Vol C Tables 4.2.6.8 and 6.1.1.4'

loop_
_geom_angle_atom_site_label_1
_geom_angle_atom_site_label_2
_geom_angle_atom_site_label_3
_geom_angle
N2 Ru01 N1 77.11(19)
N2 Ru01 C20 85.7(2)
N1 Ru01 C20 123.9(2)
N2 Ru01 C18 97.8(2)
N1 Ru01 C18 93.4(2)
C20 Ru01 C18 36.5(2)
N2 Ru01 C24 137.3(2)
N1 Ru01 C24 144.9(2)
C20 Ru01 C24 65.0(2)
C18 Ru01 C24 77.3(2)
N2 Ru01 C22 102.8(2)
N1 Ru01 C22 158.7(2)
C20 Ru01 C22 35.9(2)
C18 Ru01 C22 65.3(2)
C24 Ru01 C22 36.2(2)
N2 Ru01 C26 160.8(2)
N1 Ru01 C26 110.0(2)
C20 Ru01 C26 75.5(2)
C18 Ru01 C26 64.7(3)
C24 Ru01 C26 35.4(2)
C22 Ru01 C26 63.9(2)
N2 Ru01 C16 131.3(2)
N1 Ru01 C16 89.1(2)
C20 Ru01 C16 63.8(2)
C18 Ru01 C16 36.0(2)
C24 Ru01 C16 63.4(2)
C22 Ru01 C16 74.8(2)
C26 Ru01 C16 34.9(2)
N2 Ru01 P1 86.08(13)
N1 Ru01 P1 93.99(13)
C20 Ru01 P1 137.99(17)
C18 Ru01 P1 172.28(17)
C24 Ru01 P1 95.31(17)
C22 Ru01 P1 107.33(17)
C26 Ru01 P1 110.48(17)
C16 Ru01 P1 141.96(18)
C34 P1 C28 102.1(3)
C34 P1 C40 99.8(3)
C28 P1 C40 102.5(3)
C34 P1 Ru01 118.1(2)
C28 P1 Ru01 116.4(2)
C40 P1 Ru01 115.4(2)
C2 N1 S1 120.9(4)
C2 N1 Ru01 109.9(4)
S1 N1 Ru01 125.8(3)
O1 S1 O2 118.5(3)
O1 S1 N1 111.6(3)
O2 S1 N1 105.3(3)
O1 S1 C11 106.8(3)
O2 S1 C11 106.7(3)
N1 S1 C11 107.4(3)
C6 C1 C2 120.9(6)
C6 C1 N2 124.0(6)
C2 C1 N2 114.6(5)
F4 P2 F5 91.0(5)
F4 P2 F6 89.4(5)
F5 P2 F6 179.5(5)
F4 P2 F3 92.1(5)
F5 P2 F3 91.9(4)
F6 P2 F3 88.3(3)
F4 P2 F2 178.0(5)
F5 P2 F2 90.7(5)
F6 P2 F2 88.8(4)
F3 P2 F2 88.8(4)
F4 P2 F1 89.8(4)
F5 P2 F1 89.2(3)
F6 P2 F1 90.6(3)
F3 P2 F1 177.8(4)
F2 P2 F1 89.2(3)
N3 N2 C1 126.9(5)
N3 N2 Ru01 120.6(4)
C1 N2 Ru01 112.2(4)
N1 C2 C3 127.0(6)
N1 C2 C1 115.4(5)
C3 C2 C1 117.6(6)
N2 N3 C7 123.7(5)
C4 C3 C2 119.5(6)
C4 C3 H3 120.3
C2 C3 H3 120.3
C5 C4 C3 122.2(6)
C5 C4 H4 118.9
C3 C4 H4 118.9
C6 C5 C4 119.5(6)
C6 C5 H5 120.2
C4 C5 H5 120.2
C5 C6 C1 119.9(7)
C5 C6 H6 120.0
C1 C6 H6 120.0
C12A C7 C8 120.4(6)
C12A C7 N3 117.3(6)
C8 C7 N3 122.0(6)
C9 C8 C7 119.2(7)
C9 C8 H8 120.4
C7 C8 H8 120.4
C10 C9 C8 120.2(7)
C10 C9 H9 119.9
C8 C9 H9 119.9
C11A C10 C9 120.2(7)
C11A C10 H10 119.9
C9 C10 H10 119.9
C12 C11 C17B 121.4(7)
C12 C11 S1 118.1(5)
C17B C11 S1 120.5(6)
C11 C12 C13 117.2(7)
C11 C12 H12 121.4
C13 C12 H12 121.4
C14 C13 C12 123.1(9)
C14 C13 H13 118.4
C12 C13 H13 118.4
C13 C14 C16B 117.5(8)
C13 C14 C15 121.3(10)
C16B C14 C15 121.2(10)
C26 C16 C18 120.2(6)
C26 C16 C17 119.7(7)
C18 C16 C17 120.1(7)
C26 C16 Ru01 72.1(3)
C18 C16 Ru01 67.7(3)
C17 C16 Ru01 136.3(5)
C18 C19 H19A 109.5
C18 C19 H19B 109.5
H19A C19 H19B 109.5
C18 C19 H19C 109.5
H19A C19 H19C 109.5
H19B C19 H19C 109.5
C16 C17 H17A 109.5
C16 C17 H17B 109.5
H17A C17 H17B 109.5
C16 C17 H17C 109.5
H17A C17 H17C 109.5
H17B C17 H17C 109.5
C20 C18 C16 118.5(6)
C20 C18 C19 121.8(7)
C16 C18 C19 119.2(6)
C20 C18 Ru01 71.6(3)
C16 C18 Ru01 76.3(3)
C19 C18 Ru01 129.0(5)
C14 C15 H15A 109.5
C14 C15 H15B 109.5
H15A C15 H15B 109.5
C14 C15 H15C 109.5
H15A C15 H15C 109.5
H15B C15 H15C 109.5
C34 C39 C38 119.7(7)
C34 C39 H39 120.2
C38 C39 H39 120.2
C37 C38 C39 121.5(8)
C37 C38 H38 119.3
C39 C38 H38 119.3
C38 C37 C36 119.5(8)
C38 C37 H37 120.2
C36 C37 H37 120.2
C37 C36 C35 120.4(8)
C37 C36 H36 119.8
C35 C36 H36 119.8
C36 C35 C34 120.5(7)
C36 C35 H35 119.7
C34 C35 H35 119.7
C39 C34 C35 118.4(6)
C39 C34 P1 124.2(5)
C35 C34 P1 117.5(5)
C32 C33 C28 120.3(8)
C32 C33 H33 119.8
C28 C33 H33 119.8
C31 C32 C33 120.4(7)
C31 C32 H32 119.8
C33 C32 H32 119.8
C32 C31 C30 120.3(8)
C32 C31 H31 119.9
C30 C31 H31 119.9
C29 C30 C31 119.6(8)
C29 C30 H30 120.2
C31 C30 H30 120.2
C30 C29 C28 121.1(7)
C30 C29 H29 119.4
C28 C29 H29 119.4
C29 C28 C33 118.2(6)
C29 C28 P1 119.9(5)
C33 C28 P1 121.9(6)
C26 C27 H27A 109.5
C26 C27 H27B 109.5
H27A C27 H27B 109.5
C26 C27 H27C 109.5
H27A C27 H27C 109.5
H27B C27 H27C 109.5
C24 C26 C16 119.7(6)
C24 C26 C27 121.6(7)
C16 C26 C27 118.1(6)
C24 C26 Ru01 69.6(3)
C16 C26 Ru01 73.0(3)
C27 C26 Ru01 137.1(5)
C24 C25 H25A 109.5
C24 C25 H25B 109.5
H25A C25 H25B 109.5
C24 C25 H25C 109.5
H25A C25 H25C 109.5
H25B C25 H25C 109.5
C26 C24 C22 120.1(6)
C26 C24 C25 120.1(6)
C22 C24 C25 119.4(6)
C26 C24 Ru01 75.0(4)
C22 C24 Ru01 72.0(3)
C25 C24 Ru01 131.2(5)
C22 C23 H23A 109.5
C22 C23 H23B 109.5
H23A C23 H23B 109.5
C22 C23 H23C 109.5
H23A C23 H23C 109.5
H23B C23 H23C 109.5
C20 C22 C24 119.3(6)
C20 C22 C23 119.5(6)
C24 C22 C23 120.6(6)
C20 C22 Ru01 70.4(3)
C24 C22 Ru01 71.7(3)
C23 C22 Ru01 137.1(5)
C20 C21 H21A 109.5
C20 C21 H21B 109.5
H21A C21 H21B 109.5
C20 C21 H21C 109.5
H21A C21 H21C 109.5
H21B C21 H21C 109.5
C22 C20 C18 121.6(6)
C22 C20 C21 119.3(6)
C18 C20 C21 119.1(6)
C22 C20 Ru01 73.6(3)
C18 C20 Ru01 71.9(3)
C21 C20 Ru01 128.3(4)
C10 C11A C12A 121.3(8)
C10 C11A H11A 119.4
C12A C11A H11A 119.4
Cl1 C46 Cl2 116.1(13)
Cl1 C46 H46A 108.3
Cl2 C46 H46A 108.3
Cl1 C46 H46B 108.3
Cl2 C46 H46B 108.3
H46A C46 H46B 107.4
C40 C45 C44 120.8(7)
C40 C45 H45 119.6
C44 C45 H45 119.6
C43 C44 C45 120.4(8)
C43 C44 H44 119.8
C45 C44 H44 119.8
C42 C43 C44 119.3(7)
C42 C43 H43 120.4
C44 C43 H43 120.4
C43 C42 C41 122.1(8)
C43 C42 H42 119.0
C41 C42 H42 119.0
C40 C41 C42 118.3(8)
C40 C41 H41 120.9
C42 C41 H41 120.9
C45 C40 C41 119.2(6)
C45 C40 P1 118.0(5)
C41 C40 P1 122.3(5)
C7 C12A C11A 118.7(8)
C7 C12A H12A 120.7
C11A C12A H12A 120.7
C17B C16B C14 122.8(9)
C17B C16B H16B 118.6
C14 C16B H16B 118.6
C16B C17B C11 117.8(8)
C16B C17B H17D 121.1
C11 C17B H17D 121.1

loop_
_geom_bond_atom_site_label_1
_geom_bond_atom_site_label_2
_geom_bond_distance
Ru01 N2 2.037(5)
Ru01 N1 2.138(5)
Ru01 C20 2.251(6)
Ru01 C18 2.255(6)
Ru01 C24 2.287(6)
Ru01 C22 2.292(6)
Ru01 C26 2.357(6)
Ru01 C16 2.368(6)
Ru01 P1 2.3930(15)
F1 P2 1.579(5)
P1 C34 1.818(7)
P1 C28 1.842(7)
P1 C40 1.844(6)
N1 C2 1.393(8)
N1 S1 1.633(5)
S1 O1 1.425(5)
S1 O2 1.435(5)
S1 C11 1.773(7)
C1 C6 1.401(8)
C1 C2 1.413(8)
C1 N2 1.425(7)
F2 P2 1.578(7)
Cl2 C46 1.661(19)
P2 F4 1.548(7)
P2 F5 1.563(6)
P2 F6 1.563(6)
P2 F3 1.568(5)
N2 N3 1.258(7)
C2 C3 1.408(9)
N3 C7 1.424(7)
C3 C4 1.387(10)
C3 H3 0.9300
C4 C5 1.372(11)
C4 H4 0.9300
C5 C6 1.371(10)
C5 H5 0.9300
C6 H6 0.9300
C7 C12A 1.387(10)
C7 C8 1.388(9)
C8 C9 1.387(10)
C8 H8 0.9300
C9 C10 1.380(12)
C9 H9 0.9300
Cl1 C46 1.59(2)
C10 C11A 1.350(13)
C10 H10 0.9300
C11 C12 1.375(10)
C11 C17B 1.385(10)
C12 C13 1.413(11)
C12 H12 0.9300
C13 C14 1.336(14)
C13 H13 0.9300
C14 C16B 1.380(14)
C14 C15 1.513(13)
C16 C26 1.417(10)
C16 C18 1.431(10)
C16 C17 1.501(9)
C19 C18 1.499(10)
C19 H19A 0.9600
C19 H19B 0.9600
C19 H19C 0.9600
C17 H17A 0.9600
C17 H17B 0.9600
C17 H17C 0.9600
C18 C20 1.410(9)
C15 H15A 0.9600
C15 H15B 0.9600
C15 H15C 0.9600
C39 C34 1.387(9)
C39 C38 1.391(11)
C39 H39 0.9300
C38 C37 1.357(13)
C38 H38 0.9300
C37 C36 1.372(13)
C37 H37 0.9300
C36 C35 1.383(11)
C36 H36 0.9300
C35 C34 1.398(9)
C35 H35 0.9300
C33 C32 1.383(11)
C33 C28 1.394(10)
C33 H33 0.9300
C32 C31 1.355(13)
C32 H32 0.9300
C31 C30 1.392(12)
C31 H31 0.9300
C30 C29 1.367(10)
C30 H30 0.9300
C29 C28 1.390(10)
C29 H29 0.9300
C27 C26 1.502(10)
C27 H27A 0.9600
C27 H27B 0.9600
C27 H27C 0.9600
C26 C24 1.414(9)
C25 C24 1.515(10)
C25 H25A 0.9600
C25 H25B 0.9600
C25 H25C 0.9600
C24 C22 1.424(9)
C23 C22 1.505(9)
C23 H23A 0.9600
C23 H23B 0.9600
C23 H23C 0.9600
C22 C20 1.402(9)
C21 C20 1.518(10)
C21 H21A 0.9600
C21 H21B 0.9600
C21 H21C 0.9600
C11A C12A 1.391(11)
C11A H11A 0.9300
C46 H46A 0.9700
C46 H46B 0.9700
C45 C40 1.374(9)
C45 C44 1.384(10)
C45 H45 0.9300
C44 C43 1.366(13)
C44 H44 0.9300
C43 C42 1.349(14)
C43 H43 0.9300
C42 C41 1.403(11)
C42 H42 0.9300
C41 C40 1.389(9)
C41 H41 0.9300
C12A H12A 0.9300
C16B C17B 1.378(13)
C16B H16B 0.9300
C17B H17D 0.9300

loop_
_geom_torsion_atom_site_label_1
_geom_torsion_atom_site_label_2
_geom_torsion_atom_site_label_3
_geom_torsion_atom_site_label_4
_geom_torsion
C2 N1 S1 O1 -41.9(5)
Ru01 N1 S1 O1 115.0(4)
C2 N1 S1 O2 -171.7(4)
Ru01 N1 S1 O2 -14.8(4)
C2 N1 S1 C11 74.8(5)
Ru01 N1 S1 C11 -128.3(3)
C6 C1 N2 N3 -25.5(9)
C2 C1 N2 N3 162.4(5)
C6 C1 N2 Ru01 147.8(5)
C2 C1 N2 Ru01 -24.3(6)
S1 N1 C2 C3 4.2(8)
Ru01 N1 C2 C3 -156.1(5)
S1 N1 C2 C1 -176.7(4)
Ru01 N1 C2 C1 23.1(6)
C6 C1 C2 N1 -172.6(5)
N2 C1 C2 N1 -0.3(7)
C6 C1 C2 C3 6.6(8)
N2 C1 C2 C3 179.0(5)
C1 N2 N3 C7 -9.5(9)
Ru01 N2 N3 C7 177.7(4)
N1 C2 C3 C4 174.4(6)
C1 C2 C3 C4 -4.8(9)
C2 C3 C4 C5 0.6(10)
C3 C4 C5 C6 2.0(11)
C4 C5 C6 C1 -0.2(10)
C2 C1 C6 C5 -4.2(9)
N2 C1 C6 C5 -175.8(6)
N2 N3 C7 C12A 129.5(7)
N2 N3 C7 C8 -57.7(9)
C12A C7 C8 C9 -1.7(10)
N3 C7 C8 C9 -174.3(6)
C7 C8 C9 C10 -1.9(11)
C8 C9 C10 C11A 3.2(13)
O1 S1 C11 C12 -153.7(6)
O2 S1 C11 C12 -26.0(6)
N1 S1 C11 C12 86.5(6)
O1 S1 C11 C17B 25.1(8)
O2 S1 C11 C17B 152.8(7)
N1 S1 C11 C17B -94.7(7)
C17B C11 C12 C13 2.1(12)
S1 C11 C12 C13 -179.1(6)
C11 C12 C13 C14 0.7(14)
C12 C13 C14 C16B -3.3(16)
C12 C13 C14 C15 179.3(10)
C26 C16 C18 C20 -8.3(8)
C17 C16 C18 C20 168.4(6)
Ru01 C16 C18 C20 -59.8(5)
C26 C16 C18 C19 178.8(6)
C17 C16 C18 C19 -4.5(9)
Ru01 C16 C18 C19 127.2(6)
C26 C16 C18 Ru01 51.6(5)
C17 C16 C18 Ru01 -131.8(6)
C34 C39 C38 C37 -0.3(13)
C39 C38 C37 C36 -1.4(14)
C38 C37 C36 C35 1.9(15)
C37 C36 C35 C34 -0.7(13)
C38 C39 C34 C35 1.4(11)
C38 C39 C34 P1 179.9(6)
C36 C35 C34 C39 -1.0(11)
C36 C35 C34 P1 -179.5(6)
C28 P1 C34 C39 -82.0(6)
C40 P1 C34 C39 23.2(7)
Ru01 P1 C34 C39 149.0(5)
C28 P1 C34 C35 96.5(6)
C40 P1 C34 C35 -158.3(5)
Ru01 P1 C34 C35 -32.5(6)
C28 C33 C32 C31 -0.5(12)
C33 C32 C31 C30 -0.9(13)
C32 C31 C30 C29 2.0(13)
C31 C30 C29 C28 -1.8(12)
C30 C29 C28 C33 0.5(10)
C30 C29 C28 P1 -179.2(6)
C32 C33 C28 C29 0.7(10)
C32 C33 C28 P1 -179.6(6)
C34 P1 C28 C29 178.0(5)
C40 P1 C28 C29 75.0(6)
Ru01 P1 C28 C29 -52.0(6)
C34 P1 C28 C33 -1.7(6)
C40 P1 C28 C33 -104.7(6)
Ru01 P1 C28 C33 128.3(5)
C18 C16 C26 C24 4.0(9)
C17 C16 C26 C24 -172.7(6)
Ru01 C16 C26 C24 53.6(5)
C18 C16 C26 C27 175.5(6)
C17 C16 C26 C27 -1.2(9)
Ru01 C16 C26 C27 -134.9(6)
C18 C16 C26 Ru01 -49.6(5)
C17 C16 C26 Ru01 133.7(6)
C16 C26 C24 C22 3.2(9)
C27 C26 C24 C22 -168.1(6)
Ru01 C26 C24 C22 58.3(5)
C16 C26 C24 C25 175.6(6)
C27 C26 C24 C25 4.4(9)
Ru01 C26 C24 C25 -129.2(6)
C16 C26 C24 Ru01 -55.2(5)
C27 C26 C24 Ru01 133.6(6)
C26 C24 C22 C20 -5.9(9)
C25 C24 C22 C20 -178.4(6)
Ru01 C24 C22 C20 53.9(5)
C26 C24 C22 C23 165.7(6)
C25 C24 C22 C23 -6.8(9)
Ru01 C24 C22 C23 -134.5(6)
C26 C24 C22 Ru01 -59.8(5)
C25 C24 C22 Ru01 127.7(6)
C24 C22 C20 C18 1.5(9)
C23 C22 C20 C18 -170.3(6)
Ru01 C22 C20 C18 55.9(5)
C24 C22 C20 C21 -179.6(6)
C23 C22 C20 C21 8.6(9)
Ru01 C22 C20 C21 -125.2(6)
C24 C22 C20 Ru01 -54.5(5)
C23 C22 C20 Ru01 133.8(6)
C16 C18 C20 C22 5.6(9)
C19 C18 C20 C22 178.3(6)
Ru01 C18 C20 C22 -56.7(5)
C16 C18 C20 C21 -173.3(6)
C19 C18 C20 C21 -0.6(9)
Ru01 C18 C20 C21 124.4(6)
C16 C18 C20 Ru01 62.3(5)
C19 C18 C20 Ru01 -125.0(6)
C9 C10 C11A C12A -1.0(14)
C40 C45 C44 C43 -0.6(12)
C45 C44 C43 C42 -1.5(14)
C44 C43 C42 C41 2.0(16)
C43 C42 C41 C40 -0.3(15)
C44 C45 C40 C41 2.3(10)
C44 C45 C40 P1 -170.5(6)
C42 C41 C40 C45 -1.8(12)
C42 C41 C40 P1 170.6(7)
C34 P1 C40 C45 72.8(5)
C28 P1 C40 C45 177.6(5)
Ru01 P1 C40 C45 -54.9(6)
C34 P1 C40 C41 -99.8(6)
C28 P1 C40 C41 5.1(7)
Ru01 P1 C40 C41 132.6(6)
C8 C7 C12A C11A 3.9(11)
N3 C7 C12A C11A 176.8(7)
C10 C11A C12A C7 -2.6(13)
C13 C14 C16B C17B 3.3(17)
C15 C14 C16B C17B -179.2(12)
C14 C16B C17B C11 -0.7(17)
C12 C11 C17B C16B -2.1(14)
S1 C11 C17B C16B 179.2(8)
